data_7702133
loop_
_publ_author_name
'Zar\;eba, J K'
'Janczak, J.'
'Samo\'c, M'
'Nyk, M.'

_publ_section_title
;
 Spectrally-resolved third-harmonic generation and the fundamental role of
 O-HCl hydrogen bonding in O<sub>h</sub>, T<sub>d</sub>-cobalt(ii)
 tetraphenylmethane-based coordination polymers.
;
_journal_issue 29
_journal_name_full 'Dalton transactions (Cambridge, England : 2003)'
_journal_page_first 9349
_journal_page_last 9357
_journal_paper_doi 10.1039/c7dt01518f
_journal_volume 46
_journal_year 2017
_chemical_formula_moiety 'C41 H72 Co2 O20 P4, 2(Cl4 Co)'
_chemical_formula_sum 'C20.5 H36 Cl4 Co2 O10 P2'
_chemical_formula_weight 764.09
_space_group_crystal_system orthorhombic
_space_group_IT_number 68
_space_group_name_Hall '-C 2a 2ac'
_space_group_name_H-M_alt 'C c c a :2'
_atom_sites_solution_hydrogens mixed
_atom_sites_solution_primary direct
_atom_sites_solution_secondary difmap
_audit_creation_method SHELXL-2014/7
_audit_update_record
;
2017-04-01 deposited with the CCDC.
2017-06-14 downloaded from the CCDC.
;
_cell_angle_alpha 90
_cell_angle_beta 90
_cell_angle_gamma 90
_cell_formula_units_Z 8
_cell_length_a 15.6558(5)
_cell_length_b 25.4691(8)
_cell_length_c 16.3904(5)
_cell_measurement_reflns_used 2485
_cell_measurement_temperature 295(2)
_cell_measurement_theta_max 28.50
_cell_measurement_theta_min 2.92
_cell_volume 6535.5(4)
_computing_cell_refinement
;
CrysAlis Red 1.171.38.41 (Rigaku Oxford Diffraction, 2015)
;
_computing_data_collection
;
CrysAlis CCD 1.171.38.41 (Rigaku Oxford Diffraction, 2015)
;
_computing_data_reduction
;
CrysAlis Red 1.171.38.41 (Rigaku Oxford Diffraction, 2015)
;
_computing_molecular_graphics
;
Brandenburg & Putz (2006). Diamond 3.0. Crystal and Molecular
Structure Visualisation, University of Bonn, Germany
;
_computing_publication_material 'SHELXL-2014/7 (Sheldrick, 2014)'
_computing_structure_refinement 'SHELXL-2014/7 (Sheldrick, 2014)'
_computing_structure_solution 'SHELXT (Sheldrick, 2014)'
_diffrn_ambient_temperature 295(2)
_diffrn_detector_area_resol_mean 10.6249
_diffrn_measured_fraction_theta_full 0.999
_diffrn_measured_fraction_theta_max 0.996
_diffrn_measurement_device_type 'KUMA KM-4 with area CCD detector'
_diffrn_measurement_method \w-scan
_diffrn_radiation_monochromator graphite
_diffrn_radiation_type MoK\a
_diffrn_radiation_wavelength 0.71073
_diffrn_reflns_av_R_equivalents 0.0293
_diffrn_reflns_av_unetI/netI 0.0232
_diffrn_reflns_Laue_measured_fraction_full 0.999
_diffrn_reflns_Laue_measured_fraction_max 0.996
_diffrn_reflns_limit_h_max 20
_diffrn_reflns_limit_h_min -20
_diffrn_reflns_limit_k_max 34
_diffrn_reflns_limit_k_min -33
_diffrn_reflns_limit_l_max 22
_diffrn_reflns_limit_l_min -20
_diffrn_reflns_number 41875
_diffrn_reflns_point_group_measured_fraction_full 0.999
_diffrn_reflns_point_group_measured_fraction_max 0.996
_diffrn_reflns_theta_full 25.242
_diffrn_reflns_theta_max 28.497
_diffrn_reflns_theta_min 2.917
_diffrn_source 'fine-focus sealed tube'
_exptl_absorpt_coefficient_mu 1.485
_exptl_absorpt_correction_T_max 1.000000
_exptl_absorpt_correction_T_min 0.893132
_exptl_absorpt_correction_type multi-scan
_exptl_absorpt_process_details
;
CrysAlisPro 1.171.38.43 (Rigaku Oxford Diffraction, 2015)
Empirical absorption correction using spherical harmonics,
 implemented in SCALE3 ABSPACK scaling algorithm.
;
_exptl_crystal_colour blue
_exptl_crystal_density_diffrn 1.553
_exptl_crystal_density_meas 1.55
_exptl_crystal_density_method floatation
_exptl_crystal_description parallelepiped
_exptl_crystal_F_000 3128
_exptl_crystal_preparation ', Magnetic properties,third harmonic generation'
_exptl_crystal_size_max 0.320
_exptl_crystal_size_mid 0.280
_exptl_crystal_size_min 0.220
_refine_diff_density_max 0.427
_refine_diff_density_min -0.257
_refine_diff_density_rms 0.052
_refine_ls_extinction_method none
_refine_ls_goodness_of_fit_ref 1.028
_refine_ls_hydrogen_treatment mixed
_refine_ls_matrix_type full
_refine_ls_number_parameters 191
_refine_ls_number_reflns 4134
_refine_ls_number_restraints 4
_refine_ls_restrained_S_all 1.027
_refine_ls_R_factor_all 0.0684
_refine_ls_R_factor_gt 0.0290
_refine_ls_shift/su_max 0.001
_refine_ls_shift/su_mean 0.000
_refine_ls_structure_factor_coef Fsqd
_refine_ls_weighting_details 'w=1/[\s^2^(Fo^2^)+(0.0291P)^2^+4.1493P] where P=(Fo^2^+2Fc^2^)/3'
_refine_ls_weighting_scheme calc
_refine_ls_wR_factor_gt 0.0567
_refine_ls_wR_factor_ref 0.0742
_reflns_Friedel_coverage 0.000
_reflns_number_gt 2485
_reflns_number_total 4134
_reflns_threshold_expression 'I > 2\s(I)'
_cod_data_source_file c7dt01518f2.cif
_cod_data_source_block 28858
_cod_original_sg_symbol_Hall '-C 2b 2bc'
_cod_original_sg_symbol_H-M 'C c c a'
_cod_original_formula_sum 'C20.50 H36 Cl4 Co2 O10 P2'
_cod_database_code 7702133
_shelx_shelxl_version_number 2014/7
_shelx_space_group_comment
;
The symmetry employed for this shelxl refinement is uniquely defined
by the following loop, which should always be used as a source of
symmetry information in preference to the above space-group names.
They are only intended as comments.
;
_shelx_estimated_absorpt_t_min 0.648
_shelx_estimated_absorpt_t_max 0.736
_exptl_absorpt_special_details
;
Empirical correction (ABSPACK) includes:
- Absorption correction using spherical harmonics
- Frame scaling
;

loop_
_space_group_symop_operation_xyz
'x, y, z'
'-x+1/2, -y, z'
'-x, y, -z+1/2'
'x+1/2, -y, -z+1/2'
'x+1/2, y+1/2, z'
'-x+1, -y+1/2, z'
'-x+1/2, y+1/2, -z+1/2'
'x+1, -y+1/2, -z+1/2'
'-x, -y, -z'
'x-1/2, y, -z'
'x, -y, z-1/2'
'-x-1/2, y, z-1/2'
'-x+1/2, -y+1/2, -z'
'x, y+1/2, -z'
'x+1/2, -y+1/2, z-1/2'
'-x, y+1/2, z-1/2'

loop_
_atom_site_label
_atom_site_type_symbol
_atom_site_fract_x
_atom_site_fract_y
_atom_site_fract_z
_atom_site_U_iso_or_equiv
_atom_site_adp_type
_atom_site_occupancy
_atom_site_site_symmetry_order
_atom_site_calc_flag
_atom_site_refinement_flags_posn
_atom_site_refinement_flags_adp
_atom_site_refinement_flags_occupancy
Co1 Co 0.5000 0.49679(2) 0.2500 0.03975(11) Uani 1 2 d S T P
Cl1 Cl 0.38011(3) 0.44656(2) 0.24525(3) 0.05154(15) Uani 1 1 d . . .
Cl2 Cl 0.50021(4) 0.54734(3) 0.13582(3) 0.05490(16) Uani 1 1 d . . .
Co2 Co 0.7500 0.5000 -0.00115(2) 0.02872(9) Uani 1 2 d S T P
O1W O 0.87980(10) 0.48284(7) -0.00990(9) 0.0531(4) Uani 1 1 d D . .
H1W1 H 0.9055(15) 0.5015(9) -0.0426(13) 0.080 Uiso 1 1 d D U .
H2W1 H 0.9063(15) 0.4802(11) 0.0332(9) 0.080 Uiso 1 1 d D U .
O2W O 0.7500 0.5000 0.12534(14) 0.0749(9) Uani 1 2 d DS T P
H1W2 H 0.7909(14) 0.5146(13) 0.1467(17) 0.112 Uiso 1 1 d D U .
O3W O 0.7500 0.5000 -0.12635(12) 0.0499(6) Uani 1 2 d DS T P
H1W3 H 0.7086(11) 0.5083(11) -0.1544(13) 0.075 Uiso 1 1 d D U .
P1 P 0.71527(4) 0.36454(2) -0.00496(4) 0.04637(15) Uani 1 1 d . . .
O1 O 0.71717(11) 0.42150(5) 0.00330(9) 0.0523(4) Uani 1 1 d . . .
O2 O 0.80257(12) 0.33648(7) -0.01180(11) 0.0683(5) Uani 1 1 d . . .
C8 C 0.8742(2) 0.35319(11) 0.03295(19) 0.0903(10) Uani 1 1 d . . .
H81 H 0.8552 0.3702 0.0827 0.135 Uiso 1 1 calc R U .
H82 H 0.9059 0.3787 0.0011 0.135 Uiso 1 1 calc R U .
C9 C 0.93195(19) 0.30794(12) 0.0543(2) 0.0864(9) Uani 1 1 d . . .
H91 H 0.9042 0.2858 0.0935 0.130 Uiso 1 1 calc R U .
H92 H 0.9842 0.3212 0.0770 0.130 Uiso 1 1 calc R U .
H93 H 0.9443 0.2880 0.0060 0.130 Uiso 1 1 calc R U .
O3 O 0.66985(13) 0.34520(7) -0.08698(10) 0.0737(5) Uani 1 1 d . . .
C10 C 0.6914(2) 0.36550(12) -0.16379(17) 0.0807(8) Uani 1 1 d . . .
H101 H 0.7530 0.3655 -0.1702 0.121 Uiso 1 1 calc R U .
H102 H 0.6716 0.4015 -0.1681 0.121 Uiso 1 1 calc R U .
C11 C 0.6526(3) 0.33387(19) -0.2279(2) 0.1446(18) Uani 1 1 d . . .
H111 H 0.6578 0.2973 -0.2143 0.217 Uiso 1 1 calc R U .
H112 H 0.6810 0.3406 -0.2787 0.217 Uiso 1 1 calc R U .
H113 H 0.5932 0.3428 -0.2328 0.217 Uiso 1 1 calc R U .
C1 C 0.5000 0.2500 0.2500 0.0298(8) Uani 1 4 d S T P
C2 C 0.55554(12) 0.28202(7) 0.19111(11) 0.0323(4) Uani 1 1 d . . .
C3 C 0.62809(14) 0.25892(7) 0.15781(13) 0.0427(5) Uani 1 1 d . . .
H3 H 0.6438 0.2256 0.1753 0.051 Uiso 1 1 calc R U .
C4 C 0.67712(14) 0.28344(8) 0.10024(13) 0.0451(5) Uani 1 1 d . . .
H4 H 0.7255 0.2669 0.0797 0.054 Uiso 1 1 calc R U .
C5 C 0.65471(13) 0.33302(7) 0.07253(12) 0.0370(5) Uani 1 1 d . . .
C6 C 0.58213(14) 0.35641(8) 0.10345(12) 0.0403(5) Uani 1 1 d . . .
H6 H 0.5662 0.3896 0.0852 0.048 Uiso 1 1 calc R U .
C7 C 0.53291(13) 0.33113(7) 0.16112(12) 0.0353(4) Uani 1 1 d . . .
H7 H 0.4836 0.3473 0.1803 0.042 Uiso 1 1 calc R U .

loop_
_atom_site_aniso_label
_atom_site_aniso_U_11
_atom_site_aniso_U_22
_atom_site_aniso_U_33
_atom_site_aniso_U_23
_atom_site_aniso_U_13
_atom_site_aniso_U_12
Co1 0.0364(2) 0.0501(2) 0.03275(19) 0.000 -0.00052(19) 0.000
Cl1 0.0403(3) 0.0568(3) 0.0575(3) 0.0120(3) -0.0079(3) -0.0035(2)
Cl2 0.0599(3) 0.0666(4) 0.0382(3) 0.0084(3) 0.0059(3) -0.0017(3)
Co2 0.02920(17) 0.02803(18) 0.02893(17) 0.000 0.000 -0.00288(15)
O1W 0.0371(9) 0.0638(11) 0.0585(11) 0.0179(9) -0.0037(8) 0.0016(8)
O2W 0.081(2) 0.105(2) 0.0385(13) 0.000 0.000 -0.0457(16)
O3W 0.0537(15) 0.0659(16) 0.0299(11) 0.000 0.000 0.0173(12)
P1 0.0523(3) 0.0315(3) 0.0552(3) 0.0021(3) 0.0125(3) -0.0049(3)
O1 0.0619(10) 0.0295(8) 0.0654(10) 0.0047(7) 0.0109(8) -0.0093(7)
O2 0.0646(11) 0.0492(10) 0.0910(13) -0.0032(9) 0.0091(10) 0.0000(9)
C8 0.126(3) 0.0517(17) 0.094(2) -0.0014(15) -0.055(2) -0.0100(17)
C9 0.075(2) 0.081(2) 0.103(2) 0.0068(18) -0.0108(18) 0.0104(17)
O3 0.1077(15) 0.0682(12) 0.0453(10) -0.0049(9) 0.0098(10) -0.0294(11)
C10 0.100(2) 0.076(2) 0.0666(18) 0.0006(17) 0.0017(17) -0.0097(17)
C11 0.192(5) 0.160(4) 0.082(3) -0.034(3) 0.000(3) -0.014(4)
C1 0.0356(19) 0.0222(17) 0.0316(18) 0.000 0.000 0.000
C2 0.0439(11) 0.0240(9) 0.0290(9) -0.0017(7) 0.0006(8) -0.0017(8)
C3 0.0531(13) 0.0282(12) 0.0468(12) 0.0045(9) 0.0075(10) 0.0048(9)
C4 0.0507(13) 0.0318(11) 0.0528(13) -0.0006(10) 0.0158(11) 0.0042(10)
C5 0.0458(12) 0.0292(10) 0.0359(10) 0.0001(8) 0.0049(9) -0.0037(9)
C6 0.0560(13) 0.0265(10) 0.0383(11) 0.0042(8) 0.0029(10) 0.0017(9)
C7 0.0435(11) 0.0284(10) 0.0340(10) 0.0019(8) 0.0021(9) 0.0000(9)

loop_
_atom_type_symbol
_atom_type_description
_atom_type_scat_dispersion_real
_atom_type_scat_dispersion_imag
_atom_type_scat_source
C C 0.0033 0.0016 'International Tables Vol C Tables 4.2.6.8 and 6.1.1.4'
H H 0.0000 0.0000 'International Tables Vol C Tables 4.2.6.8 and 6.1.1.4'
O O 0.0106 0.0060 'International Tables Vol C Tables 4.2.6.8 and 6.1.1.4'
P P 0.1023 0.0942 'International Tables Vol C Tables 4.2.6.8 and 6.1.1.4'
Cl Cl 0.1484 0.1585 'International Tables Vol C Tables 4.2.6.8 and 6.1.1.4'
Co Co 0.3494 0.9721 'International Tables Vol C Tables 4.2.6.8 and 6.1.1.4'

loop_
_geom_angle_atom_site_label_1
_geom_angle_atom_site_label_2
_geom_angle_atom_site_label_3
_geom_angle
_geom_angle_site_symmetry_1
_geom_angle_site_symmetry_3
Cl2 Co1 Cl2 110.95(4) 3_655 .
Cl2 Co1 Cl1 106.97(2) 3_655 3_655
Cl2 Co1 Cl1 110.25(2) . 3_655
Cl2 Co1 Cl1 110.25(2) 3_655 .
Cl2 Co1 Cl1 106.97(2) . .
Cl1 Co1 Cl1 111.49(3) 3_655 .
O3W Co2 O1 92.03(4) . .
O3W Co2 O1 92.03(4) . 2_665
O1 Co2 O1 175.95(8) . 2_665
O3W Co2 O2W 180.0 . .
O1 Co2 O2W 87.97(4) . .
O1 Co2 O2W 87.97(4) 2_665 .
O3W Co2 O1W 86.06(4) . 2_665
O1 Co2 O1W 87.87(7) . 2_665
O1 Co2 O1W 92.41(7) 2_665 2_665
O2W Co2 O1W 93.94(4) . 2_665
O3W Co2 O1W 86.06(4) . .
O1 Co2 O1W 92.41(7) . .
O1 Co2 O1W 87.87(7) 2_665 .
O2W Co2 O1W 93.94(4) . .
O1W Co2 O1W 172.11(9) 2_665 .
Co2 O1W H1W1 114(2) . .
Co2 O1W H2W1 116.8(19) . .
H1W1 O1W H2W1 111(3) . .
Co2 O2W H1W2 115(2) . .
Co2 O3W H1W3 124.0(18) . .
O1 P1 O2 116.66(10) . .
O1 P1 O3 113.21(10) . .
O2 P1 O3 100.94(11) . .
O1 P1 C5 113.21(9) . .
O2 P1 C5 108.34(10) . .
O3 P1 C5 102.98(9) . .
P1 O1 Co2 164.86(11) . .
C8 O2 P1 121.81(19) . .
O2 C8 C9 111.6(2) . .
O2 C8 H81 109.3 . .
C9 C8 H81 109.3 . .
O2 C8 H82 109.3 . .
C9 C8 H82 109.3 . .
H81 C8 H82 108.0 . .
C8 C9 H91 109.5 . .
C8 C9 H92 109.5 . .
H91 C9 H92 109.5 . .
C8 C9 H93 109.5 . .
H91 C9 H93 109.5 . .
H92 C9 H93 109.5 . .
C10 O3 P1 122.29(17) . .
O3 C10 C11 110.0(3) . .
O3 C10 H101 109.7 . .
C11 C10 H101 109.7 . .
O3 C10 H102 109.7 . .
C11 C10 H102 109.7 . .
H101 C10 H102 108.2 . .
C10 C11 H111 109.5 . .
C10 C11 H112 109.5 . .
H111 C11 H112 109.5 . .
C10 C11 H113 109.5 . .
H111 C11 H113 109.5 . .
H112 C11 H113 109.5 . .
C2 C1 C2 115.76(13) 6 8_455
C2 C1 C2 110.94(14) 6 3_655
C2 C1 C2 102.00(13) 8_455 3_655
C2 C1 C2 102.00(13) 6 .
C2 C1 C2 110.94(14) 8_455 .
C2 C1 C2 115.76(13) 3_655 .
C7 C2 C3 116.75(17) . .
C7 C2 C1 123.82(16) . .
C3 C2 C1 119.01(15) . .
C4 C3 C2 122.41(18) . .
C4 C3 H3 118.8 . .
C2 C3 H3 118.8 . .
C3 C4 C5 119.98(19) . .
C3 C4 H4 120.0 . .
C5 C4 H4 120.0 . .
C6 C5 C4 118.77(18) . .
C6 C5 P1 120.47(15) . .
C4 C5 P1 120.69(16) . .
C7 C6 C5 120.69(19) . .
C7 C6 H6 119.7 . .
C5 C6 H6 119.7 . .
C6 C7 C2 121.35(19) . .
C6 C7 H7 119.3 . .
C2 C7 H7 119.3 . .

loop_
_geom_bond_atom_site_label_1
_geom_bond_atom_site_label_2
_geom_bond_distance
_geom_bond_site_symmetry_2
Co1 Cl2 2.2716(6) 3_655
Co1 Cl2 2.2716(6) .
Co1 Cl1 2.2727(6) 3_655
Co1 Cl1 2.2728(6) .
Co2 O3W 2.052(2) .
Co2 O1 2.0657(13) .
Co2 O1 2.0658(13) 2_665
Co2 O2W 2.073(2) .
Co2 O1W 2.0834(16) 2_665
Co2 O1W 2.0835(16) .
O1W H1W1 0.822(5) .
O1W H2W1 0.822(5) .
O2W H1W2 0.820(5) .
O3W H1W3 0.823(5) .
P1 O1 1.4573(15) .
P1 O2 1.5464(19) .
P1 O3 1.5986(17) .
P1 C5 1.777(2) .
O2 C8 1.406(3) .
C8 C9 1.506(4) .
C8 H81 0.9700 .
C8 H82 0.9700 .
C9 H91 0.9600 .
C9 H92 0.9600 .
C9 H93 0.9600 .
O3 C10 1.402(3) .
C10 C11 1.457(4) .
C10 H101 0.9700 .
C10 H102 0.9700 .
C11 H111 0.9600 .
C11 H112 0.9600 .
C11 H113 0.9600 .
C1 C2 1.5339(18) 6
C1 C2 1.5339(18) 8_455
C1 C2 1.5339(18) 3_655
C1 C2 1.5339(18) .
C2 C7 1.390(2) .
C2 C3 1.391(3) .
C3 C4 1.367(3) .
C3 H3 0.9300 .
C4 C5 1.387(3) .
C4 H4 0.9300 .
C5 C6 1.379(3) .
C6 C7 1.379(3) .
C6 H6 0.9300 .
C7 H7 0.9300 .

loop_
_geom_hbond_atom_site_label_D
_geom_hbond_atom_site_label_H
_geom_hbond_atom_site_label_A
_geom_hbond_distance_DH
_geom_hbond_distance_HA
_geom_hbond_distance_DA
_geom_hbond_angle_DHA
_geom_hbond_site_symmetry_A
O1W H1W1 Cl2 0.822(5) 2.428(7) 3.2422(16) 171(3) 10_655
O1W H2W1 Cl2 0.822(5) 2.337(10) 3.1344(16) 164(3) 2_665
O2W H1W2 Cl1 0.820(5) 2.462(12) 3.2405(17) 159(3) 4_565
O3W H1W3 Cl1 0.823(5) 2.338(10) 3.1304(13) 162(3) 9_665
